data_4346117
loop_
_publ_author_name
'Knorr, Michael'
'Bonnot, Antoine'
'Lapprand, Antony'
'Khatyr, Abderrahim'
'Strohmann, Carsten'
'Kubicki, Marek M.'
'Rousselin, Yoann'
'Harvey, Pierre D.'

_publ_section_title
;
 Reactivity of CuI and CuBr toward dialkyl sulfides RSR: from discrete
 molecular Cu4I4S4 and Cu8I8S6 clusters to luminescent copper(I)
 coordination polymers.
;
_journal_issue 8
_journal_name_full 'Inorganic chemistry'
_journal_page_first 4076
_journal_page_last 4093
_journal_paper_doi 10.1021/acs.inorgchem.5b00327
_journal_volume 54
_journal_year 2015
_chemical_formula_sum 'C24 H56 Cu4 I4 S4'
_chemical_formula_weight 1234.69
_space_group_IT_number 68
_space_group_name_Hall '-C 2a 2ac'
_space_group_name_H-M_alt 'C c c a :2'
_symmetry_cell_setting orthorhombic
_symmetry_space_group_name_Hall '-C 2a 2ac'
_symmetry_space_group_name_H-M 'C c c a :2'
_atom_sites_solution_hydrogens geom
_atom_sites_solution_primary direct
_atom_sites_solution_secondary difmap
_audit_creation_method SHELXL-97
_cell_angle_alpha 90.00
_cell_angle_beta 90.00
_cell_angle_gamma 90.00
_cell_formula_units_Z 4
_cell_length_a 15.0958(7)
_cell_length_b 17.4315(10)
_cell_length_c 15.4249(8)
_cell_measurement_reflns_used 2478
_cell_measurement_temperature 195(2)
_cell_measurement_theta_max 27.485
_cell_measurement_theta_min 0.998
_cell_volume 4058.9(4)
_computing_cell_refinement 'HKL Scalepack (Otwinowski & Minor 1997)'
_computing_data_collection 'Collect (Bruker AXS BV, 1997-2004)'
_computing_data_reduction 'HKL Denzo and Scalepack (Otwinowski & Minor 1997)'
_computing_molecular_graphics 'ORTEP3 (Farrugia,1997)'
_computing_publication_material 'WinGX publication routines (Farrugia, 1999)'
_computing_structure_refinement 'SHELXL-97 (Sheldrick, 1997)'
_computing_structure_solution 'SIR92 (Altomare et al., 1993)'
_diffrn_ambient_temperature 195(2)
_diffrn_measured_fraction_theta_full 0.996
_diffrn_measured_fraction_theta_max 0.996
_diffrn_measurement_device_type 'Nonius Kappa APEX-II'
_diffrn_measurement_method CCD
_diffrn_radiation_monochromator graphite
_diffrn_radiation_source 'fine-focus sealed tube'
_diffrn_radiation_type MoK\a
_diffrn_radiation_wavelength 0.71073
_diffrn_reflns_av_R_equivalents 0.0411
_diffrn_reflns_av_sigmaI/netI 0.0400
_diffrn_reflns_limit_h_max 19
_diffrn_reflns_limit_h_min -19
_diffrn_reflns_limit_k_max 22
_diffrn_reflns_limit_k_min -22
_diffrn_reflns_limit_l_max 19
_diffrn_reflns_limit_l_min -19
_diffrn_reflns_number 4331
_diffrn_reflns_theta_full 27.43
_diffrn_reflns_theta_max 27.43
_diffrn_reflns_theta_min 2.22
_exptl_absorpt_coefficient_mu 5.329
_exptl_absorpt_correction_T_max 0.6185
_exptl_absorpt_correction_T_min 0.5004
_exptl_absorpt_correction_type multi-scan
_exptl_absorpt_process_details
;
[c.f. r.h. blessing, acta cryst. (1995), a51, 33-38]
;
_exptl_crystal_colour colourless
_exptl_crystal_density_diffrn 2.020
_exptl_crystal_density_method 'not measured'
_exptl_crystal_description prism
_exptl_crystal_F_000 2368
_exptl_crystal_size_max 0.12
_exptl_crystal_size_mid 0.10
_exptl_crystal_size_min 0.10
_refine_diff_density_max 0.665
_refine_diff_density_min -0.542
_refine_diff_density_rms 0.148
_refine_ls_extinction_method none
_refine_ls_goodness_of_fit_ref 1.123
_refine_ls_hydrogen_treatment mixed
_refine_ls_matrix_type full
_refine_ls_number_parameters 84
_refine_ls_number_reflns 2303
_refine_ls_number_restraints 0
_refine_ls_restrained_S_all 1.123
_refine_ls_R_factor_all 0.0654
_refine_ls_R_factor_gt 0.0443
_refine_ls_shift/su_max 0.000
_refine_ls_shift/su_mean 0.000
_refine_ls_structure_factor_coef Fsqd
_refine_ls_weighting_details 'calc w=1/[\s^2^(Fo^2^)+(0.0058P)^2^+57.9633P] where P=(Fo^2^+2Fc^2^)/3'
_refine_ls_weighting_scheme calc
_refine_ls_wR_factor_gt 0.0798
_refine_ls_wR_factor_ref 0.0903
_reflns_number_gt 1775
_reflns_number_total 2303
_reflns_threshold_expression >2sigma(I)
_cod_data_source_file ic5b00327_si_001.cif
_cod_data_source_block 09mkcu4i4spr2-195k_compound_7
_cod_original_sg_symbol_Hall '-C 2b 2bc'
_cod_original_sg_symbol_H-M 'C c c a'
_cod_database_code 4346117

loop_
_symmetry_equiv_pos_as_xyz
'x, y, z'
'-x, -y+1/2, z'
'x, -y+1/2, -z+1/2'
'-x, y, -z+1/2'
'x+1/2, y+1/2, z'
'-x+1/2, -y+1, z'
'x+1/2, -y+1, -z+1/2'
'-x+1/2, y+1/2, -z+1/2'
'-x, -y, -z'
'x, y-1/2, -z'
'-x, y-1/2, z-1/2'
'x, -y, z-1/2'
'-x+1/2, -y+1/2, -z'
'x+1/2, y, -z'
'-x+1/2, y, z-1/2'
'x+1/2, -y+1/2, z-1/2'

loop_
_atom_site_label
_atom_site_type_symbol
_atom_site_fract_x
_atom_site_fract_y
_atom_site_fract_z
_atom_site_U_iso_or_equiv
_atom_site_adp_type
_atom_site_occupancy
_atom_site_symmetry_multiplicity
_atom_site_calc_flag
_atom_site_refinement_flags
C1 C 0.2426(5) 0.1448(5) 0.0799(5) 0.057(2) Uani 1 1 d .
H1A H 0.2732 0.1156 0.0337 0.069 Uiso 1 1 calc R
H1B H 0.2299 0.1968 0.0573 0.069 Uiso 1 1 calc R
C2 C 0.3011(5) 0.1509(5) 0.1559(5) 0.059(2) Uani 1 1 d .
H2A H 0.3186 0.0987 0.1745 0.070 Uiso 1 1 calc R
H2B H 0.2679 0.1749 0.2041 0.070 Uiso 1 1 calc R
C3 C 0.3841(5) 0.1976(6) 0.1385(6) 0.069(3) Uani 1 1 d .
H3A H 0.3675 0.2503 0.1233 0.104 Uiso 1 1 calc R
H3B H 0.4172 0.1745 0.0904 0.104 Uiso 1 1 calc R
H3C H 0.4213 0.1982 0.1906 0.104 Uiso 1 1 calc R
C4 C 0.0856(5) 0.1018(4) 0.0010(5) 0.0480(17) Uani 1 1 d .
H4A H 0.0228 0.0864 0.0076 0.058 Uiso 1 1 calc R
H4B H 0.0865 0.1556 -0.0192 0.058 Uiso 1 1 calc R
C5 C 0.1279(6) 0.0516(5) -0.0680(5) 0.060(2) Uani 1 1 d .
H5A H 0.1318 -0.0017 -0.0464 0.072 Uiso 1 1 calc R
H5B H 0.1889 0.0700 -0.0794 0.072 Uiso 1 1 calc R
C6 C 0.0753(7) 0.0528(5) -0.1521(5) 0.069(3) Uani 1 1 d .
H6A H 0.0715 0.1056 -0.1738 0.103 Uiso 1 1 calc R
H6B H 0.0154 0.0331 -0.1415 0.103 Uiso 1 1 calc R
H6C H 0.1049 0.0205 -0.1953 0.103 Uiso 1 1 calc R
Cu1 Cu 0.06131(5) 0.18612(6) 0.18830(5) 0.0424(2) Uani 1 1 d .
I1 I -0.10937(3) 0.16994(3) 0.14522(3) 0.03792(14) Uani 1 1 d .
S1 S 0.13857(11) 0.09721(11) 0.10647(12) 0.0416(4) Uani 1 1 d .

loop_
_atom_site_aniso_label
_atom_site_aniso_U_11
_atom_site_aniso_U_22
_atom_site_aniso_U_33
_atom_site_aniso_U_23
_atom_site_aniso_U_13
_atom_site_aniso_U_12
C1 0.036(4) 0.071(6) 0.065(5) -0.005(4) 0.011(4) 0.004(4)
C2 0.050(4) 0.070(6) 0.055(5) 0.002(4) -0.002(4) 0.004(4)
C3 0.053(5) 0.094(7) 0.062(5) -0.003(5) 0.000(4) -0.019(5)
C4 0.055(4) 0.049(4) 0.040(3) -0.005(4) 0.006(3) 0.003(4)
C5 0.074(5) 0.051(5) 0.056(5) -0.017(4) 0.007(4) 0.003(4)
C6 0.111(7) 0.057(5) 0.039(4) -0.001(4) 0.004(5) 0.008(5)
Cu1 0.0353(4) 0.0572(6) 0.0347(4) -0.0010(4) 0.0045(3) 0.0007(4)
I1 0.0346(2) 0.0466(3) 0.0326(2) -0.00596(19) -0.00296(18) -0.00315(19)
S1 0.0392(9) 0.0416(10) 0.0440(9) -0.0006(8) 0.0023(8) 0.0009(8)

loop_
_atom_type_symbol
_atom_type_description
_atom_type_scat_dispersion_real
_atom_type_scat_dispersion_imag
_atom_type_scat_source
C C 0.0033 0.0016 'International Tables Vol C Tables 4.2.6.8 and 6.1.1.4'
H H 0.0000 0.0000 'International Tables Vol C Tables 4.2.6.8 and 6.1.1.4'
Cu Cu 0.3201 1.2651 'International Tables Vol C Tables 4.2.6.8 and 6.1.1.4'
I I -0.4742 1.8119 'International Tables Vol C Tables 4.2.6.8 and 6.1.1.4'
S S 0.1246 0.1234 'International Tables Vol C Tables 4.2.6.8 and 6.1.1.4'

loop_
_geom_angle_atom_site_label_1
_geom_angle_atom_site_label_2
_geom_angle_atom_site_label_3
_geom_angle
_geom_angle_site_symmetry_1
_geom_angle_site_symmetry_3
C2 C1 S1 111.8(6) . .
C2 C1 H1A 109.3 . .
S1 C1 H1A 109.3 . .
C2 C1 H1B 109.3 . .
S1 C1 H1B 109.3 . .
H1A C1 H1B 107.9 . .
C1 C2 C3 113.2(7) . .
C1 C2 H2A 108.9 . .
C3 C2 H2A 108.9 . .
C1 C2 H2B 108.9 . .
C3 C2 H2B 108.9 . .
H2A C2 H2B 107.7 . .
C2 C3 H3A 109.5 . .
C2 C3 H3B 109.5 . .
H3A C3 H3B 109.5 . .
C2 C3 H3C 109.5 . .
H3A C3 H3C 109.5 . .
H3B C3 H3C 109.5 . .
C5 C4 S1 114.7(5) . .
C5 C4 H4A 108.6 . .
S1 C4 H4A 108.6 . .
C5 C4 H4B 108.6 . .
S1 C4 H4B 108.6 . .
H4A C4 H4B 107.6 . .
C4 C5 C6 111.7(7) . .
C4 C5 H5A 109.3 . .
C6 C5 H5A 109.3 . .
C4 C5 H5B 109.3 . .
C6 C5 H5B 109.3 . .
H5A C5 H5B 107.9 . .
C5 C6 H6A 109.5 . .
C5 C6 H6B 109.5 . .
H6A C6 H6B 109.5 . .
C5 C6 H6C 109.5 . .
H6A C6 H6C 109.5 . .
H6B C6 H6C 109.5 . .
S1 Cu1 Cu1 137.93(5) . 4
S1 Cu1 I1 106.22(5) . .
Cu1 Cu1 I1 60.44(3) 4 .
S1 Cu1 I1 108.38(6) . 4
Cu1 Cu1 I1 60.16(3) 4 4
I1 Cu1 I1 119.14(3) . 4
S1 Cu1 I1 110.70(6) . 2
Cu1 Cu1 I1 111.373(19) 4 2
I1 Cu1 I1 107.23(3) . 2
I1 Cu1 I1 105.13(3) 4 2
S1 Cu1 Cu1 146.85(5) . 2
Cu1 Cu1 Cu1 63.53(3) 4 2
I1 Cu1 Cu1 57.69(3) . 2
I1 Cu1 Cu1 104.70(2) 4 2
I1 Cu1 Cu1 57.05(3) 2 2
S1 Cu1 Cu1 149.71(5) . 3
Cu1 Cu1 Cu1 62.24(3) 4 3
I1 Cu1 Cu1 103.97(2) . 3
I1 Cu1 Cu1 57.19(3) 4 3
I1 Cu1 Cu1 56.80(3) 2 3
Cu1 Cu1 Cu1 54.23(4) 2 3
Cu1 I1 Cu1 59.40(3) . 4
Cu1 I1 Cu1 65.25(3) . 2
Cu1 I1 Cu1 66.01(3) 4 2
C4 S1 C1 99.1(4) . .
C4 S1 Cu1 103.7(2) . .
C1 S1 Cu1 104.6(3) . .

loop_
_geom_bond_atom_site_label_1
_geom_bond_atom_site_label_2
_geom_bond_distance
_geom_bond_site_symmetry_2
C1 C2 1.472(10) .
C1 S1 1.822(8) .
C1 H1A 0.9900 .
C1 H1B 0.9900 .
C2 C3 1.518(11) .
C2 H2A 0.9900 .
C2 H2B 0.9900 .
C3 H3A 0.9800 .
C3 H3B 0.9800 .
C3 H3C 0.9800 .
C4 C5 1.518(10) .
C4 S1 1.814(8) .
C4 H4A 0.9900 .
C4 H4B 0.9900 .
C5 C6 1.523(11) .
C5 H5A 0.9900 .
C5 H5B 0.9900 .
C6 H6A 0.9800 .
C6 H6B 0.9800 .
C6 H6C 0.9800 .
Cu1 S1 2.314(2) .
Cu1 Cu1 2.6552(16) 4
Cu1 I1 2.6758(9) .
Cu1 I1 2.6833(9) 4
Cu1 I1 2.6950(11) 2
Cu1 Cu1 2.8958(18) 2
Cu1 Cu1 2.9295(18) 3
I1 Cu1 2.6833(9) 4
I1 Cu1 2.6950(11) 2

loop_
_geom_torsion_atom_site_label_1
_geom_torsion_atom_site_label_2
_geom_torsion_atom_site_label_3
_geom_torsion_atom_site_label_4
_geom_torsion
_geom_torsion_site_symmetry_1
_geom_torsion_site_symmetry_4
S1 C1 C2 C3 -173.9(7) . .
S1 C4 C5 C6 174.9(6) . .
S1 Cu1 I1 Cu1 136.37(5) . 4
I1 Cu1 I1 Cu1 13.82(5) 4 4
I1 Cu1 I1 Cu1 -105.24(3) 2 4
Cu1 Cu1 I1 Cu1 -75.67(2) 2 4
Cu1 Cu1 I1 Cu1 -46.13(5) 3 4
S1 Cu1 I1 Cu1 -147.96(6) . 2
Cu1 Cu1 I1 Cu1 75.67(2) 4 2
I1 Cu1 I1 Cu1 89.49(4) 4 2
I1 Cu1 I1 Cu1 -29.57(4) 2 2
Cu1 Cu1 I1 Cu1 29.53(5) 3 2
C5 C4 S1 C1 68.8(7) . .
C5 C4 S1 Cu1 176.4(5) . .
C2 C1 S1 C4 179.2(6) . .
C2 C1 S1 Cu1 72.3(6) . .
Cu1 Cu1 S1 C4 104.2(3) 4 .
I1 Cu1 S1 C4 40.5(3) . .
I1 Cu1 S1 C4 169.7(3) 4 .
I1 Cu1 S1 C4 -75.5(3) 2 .
Cu1 Cu1 S1 C4 -14.5(3) 2 .
Cu1 Cu1 S1 C4 -134.6(3) 3 .
Cu1 Cu1 S1 C1 -152.4(3) 4 .
I1 Cu1 S1 C1 144.0(3) . .
I1 Cu1 S1 C1 -86.9(3) 4 .
I1 Cu1 S1 C1 27.9(3) 2 .
Cu1 Cu1 S1 C1 88.9(3) 2 .
Cu1 Cu1 S1 C1 -31.2(3) 3 .
